data_2209107
loop_
_publ_author_name
'Poisot, Martha'
'N\"ather, Christian'
'Bensch, Wolfgang'

_publ_section_title
;
 Bis(diethylenetriamine)cobalt(II) tetrathiomolybdate(VI)
 oxotrithiamolybdate(VI)
;
_journal_coeditor_code BT2081
_journal_issue 6
_journal_name_full 'Acta Crystallographica Section E'
_journal_page_first m1326
_journal_page_last m1328
_journal_paper_doi 10.1107/S1600536806017934
_journal_volume 62
_journal_year 2006
_chemical_formula_iupac '[Co (C4 H13 N3)2]2 [Mo S4] [Mo O S3]'
_chemical_formula_moiety '2C8 H26 Co N6 2+, Mo S4 2-, Mo O S3 2-'
_chemical_formula_sum 'C16 H52 Co2 Mo2 N12 O S7'
_chemical_formula_weight 962.86
_chemical_name_systematic
;
Bis(diethylenetriamine)cobalt(II) tetrathiomolybdate(VI)
oxotrithiamolybdate(VI)
;
_space_group_IT_number 14
_symmetry_cell_setting monoclinic
_symmetry_space_group_name_Hall '-P 2yn'
_symmetry_space_group_name_H-M 'P 1 21/n 1'
_atom_sites_solution_hydrogens geom
_atom_sites_solution_primary direct
_atom_sites_solution_secondary difmap
_audit_creation_method SHELXL-97
_cell_angle_alpha 90.00
_cell_angle_beta 93.063(9)
_cell_angle_gamma 90.00
_cell_formula_units_Z 2
_cell_length_a 7.4164(5)
_cell_length_b 15.9171(11)
_cell_length_c 15.4070(12)
_cell_measurement_reflns_used 8000
_cell_measurement_temperature 293(2)
_cell_measurement_theta_max 25
_cell_measurement_theta_min 3
_cell_volume 1816.2(2)
_computing_cell_refinement 'IPDS Program Package'
_computing_data_collection 'IPDS Program Package (Stoe & Cie, 1998)'
_computing_data_reduction 'IPDS Program Package'
_computing_molecular_graphics
;
XP in SHELXTL (Bruker, 1998) and DIAMOND (Brandenburg, 1999)
;
_computing_publication_material 'CIFTAB in SHELXTL'
_computing_structure_refinement 'SHELXL97 (Sheldrick, 1997)'
_computing_structure_solution 'SHELXS97 (Sheldrick, 1997'
_diffrn_ambient_temperature 293(2)
_diffrn_measured_fraction_theta_full 0.950
_diffrn_measured_fraction_theta_max 0.950
_diffrn_measurement_device_type 'Stoe IPDS-1'
_diffrn_measurement_method \f
_diffrn_radiation_monochromator graphite
_diffrn_radiation_source 'fine-focus sealed tube'
_diffrn_radiation_type MoK\a
_diffrn_radiation_wavelength 0.71073
_diffrn_reflns_av_R_equivalents 0.0475
_diffrn_reflns_av_sigmaI/netI 0.0387
_diffrn_reflns_limit_h_max 8
_diffrn_reflns_limit_h_min -8
_diffrn_reflns_limit_k_max 19
_diffrn_reflns_limit_k_min -19
_diffrn_reflns_limit_l_max 18
_diffrn_reflns_limit_l_min -18
_diffrn_reflns_number 11766
_diffrn_reflns_theta_full 25.68
_diffrn_reflns_theta_max 25.68
_diffrn_reflns_theta_min 2.56
_diffrn_standards_decay_% 0
_diffrn_standards_interval_time 0
_diffrn_standards_number 0
_exptl_absorpt_coefficient_mu 2.007
_exptl_absorpt_correction_type none
_exptl_crystal_colour red--orange
_exptl_crystal_density_diffrn 1.761
_exptl_crystal_density_method 'not measured'
_exptl_crystal_description block
_exptl_crystal_F_000 980
_exptl_crystal_size_max 0.09
_exptl_crystal_size_mid 0.09
_exptl_crystal_size_min 0.08
_refine_diff_density_max 0.551
_refine_diff_density_min -0.601
_refine_ls_extinction_coef 0.0022(6)
_refine_ls_extinction_expression Fc^*^=kFc[1+0.001xFc^2^\l^3^/sin(2\q)]^-1/4^
_refine_ls_extinction_method SHELXL97
_refine_ls_goodness_of_fit_ref 1.024
_refine_ls_hydrogen_treatment constr
_refine_ls_matrix_type full
_refine_ls_number_parameters 191
_refine_ls_number_reflns 3269
_refine_ls_number_restraints 0
_refine_ls_restrained_S_all 1.024
_refine_ls_R_factor_all 0.0628
_refine_ls_R_factor_gt 0.0408
_refine_ls_shift/su_max 0.000
_refine_ls_shift/su_mean 0.000
_refine_ls_structure_factor_coef Fsqd
_refine_ls_weighting_details 'calc w=1/[\s^2^(Fo^2^)+(0.0458P)^2^+2.2351P] where P=(Fo^2^+2Fc^2^)/3'
_refine_ls_weighting_scheme calc
_refine_ls_wR_factor_gt 0.0905
_refine_ls_wR_factor_ref 0.0985
_reflns_number_gt 2455
_reflns_number_total 3269
_reflns_threshold_expression I>2\s(I)
_cod_data_source_file bt2081.cif
_cod_data_source_block I
_cod_original_sg_symbol_H-M 'P 21/n'
_cod_database_code 2209107

loop_
_symmetry_equiv_pos_as_xyz
'x, y, z'
'-x+1/2, y+1/2, -z+1/2'
'-x, -y, -z'
'x-1/2, -y-1/2, z-1/2'

loop_
_atom_site_type_symbol
_atom_site_label
_atom_site_fract_x
_atom_site_fract_y
_atom_site_fract_z
_atom_site_U_iso_or_equiv
_atom_site_adp_type
_atom_site_calc_flag
_atom_site_refinement_flags
_atom_site_occupancy
_atom_site_disorder_assembly
_atom_site_disorder_group
Mo Mo1 0.60412(7) 0.39189(3) 0.70067(3) 0.04170(17) Uani d . 1 . .
S S1 0.5524(2) 0.38725(9) 0.84014(8) 0.0521(4) Uani d . 1 A .
S S2 0.3463(2) 0.38495(10) 0.62577(9) 0.0567(4) Uani d . 1 A .
S S3 0.7703(3) 0.28540(11) 0.66326(12) 0.0715(5) Uani d . 1 A .
S S4 0.7172(9) 0.5013(4) 0.6591(4) 0.0548(11) Uani d P 0.50 A 1
O O1 0.720(3) 0.4902(11) 0.6917(9) 0.068(5) Uani d P 0.50 A 2
Co Co1 0.22236(9) 0.63196(4) 0.74333(4) 0.03327(19) Uani d . 1 . .
N N1 0.1203(6) 0.5070(3) 0.7743(3) 0.0442(10) Uani d . 1 . .
H H1N 0.0255 0.4944 0.7377 0.053 Uiso calc R 1 . .
H H2N 0.2071 0.4685 0.7669 0.053 Uiso calc R 1 . .
C C1 0.0644(9) 0.5033(4) 0.8646(4) 0.0558(15) Uani d . 1 . .
H H1A 0.1649 0.4847 0.9026 0.067 Uiso calc R 1 . .
H H1B -0.0332 0.4632 0.8687 0.067 Uiso calc R 1 . .
C C2 0.0019(9) 0.5897(4) 0.8936(4) 0.0611(16) Uani d . 1 . .
H H2A -0.1160 0.6015 0.8660 0.073 Uiso calc R 1 . .
H H2B -0.0103 0.5891 0.9559 0.073 Uiso calc R 1 . .
N N2 0.1289(6) 0.6570(3) 0.8715(2) 0.0430(10) Uani d . 1 . .
H H3N 0.0661 0.7061 0.8687 0.052 Uiso calc R 1 . .
C C3 0.2877(8) 0.6695(4) 0.9322(3) 0.0554(15) Uani d . 1 . .
H H3A 0.2516 0.6616 0.9913 0.066 Uiso calc R 1 . .
H H3B 0.3303 0.7268 0.9270 0.066 Uiso calc R 1 . .
C C4 0.4408(8) 0.6096(4) 0.9153(3) 0.0548(15) Uani d . 1 . .
H H4A 0.5496 0.6275 0.9478 0.066 Uiso calc R 1 . .
H H4B 0.4104 0.5536 0.9347 0.066 Uiso calc R 1 . .
N N3 0.4732(6) 0.6078(3) 0.8217(2) 0.0410(9) Uani d . 1 . .
H H4N 0.5174 0.5572 0.8077 0.049 Uiso calc R 1 . .
H H5N 0.5559 0.6469 0.8099 0.049 Uiso calc R 1 . .
N N11 -0.0308(6) 0.6593(3) 0.6700(3) 0.0499(11) Uani d . 1 . .
H H6N -0.1153 0.6217 0.6836 0.060 Uiso calc R 1 . .
H H7N -0.0700 0.7108 0.6840 0.060 Uiso calc R 1 . .
C C11 -0.0024(9) 0.6554(4) 0.5760(3) 0.0620(17) Uani d . 1 . .
H H11A 0.0316 0.7105 0.5556 0.074 Uiso calc R 1 . .
H H11B -0.1142 0.6392 0.5449 0.074 Uiso calc R 1 . .
C C12 0.1432(9) 0.5930(4) 0.5574(3) 0.0613(17) Uani d . 1 . .
H H12A 0.0977 0.5365 0.5654 0.074 Uiso calc R 1 . .
H H12B 0.1739 0.5985 0.4973 0.074 Uiso calc R 1 . .
N N12 0.3083(7) 0.6055(3) 0.6149(2) 0.0458(11) Uani d . 1 . .
H H8N 0.3702 0.5561 0.6173 0.055 Uiso calc R 1 . .
C C13 0.4338(10) 0.6720(4) 0.5890(4) 0.0671(18) Uani d . 1 . .
H H13A 0.5554 0.6562 0.6089 0.081 Uiso calc R 1 . .
H H13B 0.4304 0.6746 0.5261 0.081 Uiso calc R 1 . .
C C14 0.3953(12) 0.7563(4) 0.6228(4) 0.079(2) Uani d . 1 . .
H H14A 0.5047 0.7897 0.6228 0.095 Uiso calc R 1 . .
H H14B 0.3058 0.7832 0.5839 0.095 Uiso calc R 1 . .
N N13 0.3297(6) 0.7559(3) 0.7104(3) 0.0451(10) Uani d . 1 . .
H H9N 0.2423 0.7948 0.7141 0.054 Uiso calc R 1 . .
H H10N 0.4206 0.7695 0.7488 0.054 Uiso calc R 1 . .

loop_
_atom_site_aniso_label
_atom_site_aniso_U_11
_atom_site_aniso_U_22
_atom_site_aniso_U_33
_atom_site_aniso_U_12
_atom_site_aniso_U_13
_atom_site_aniso_U_23
Mo1 0.0454(3) 0.0449(3) 0.0352(2) 0.0073(2) 0.00582(17) 0.00884(18)
S1 0.0716(11) 0.0532(8) 0.0309(6) -0.0082(7) -0.0022(6) 0.0013(5)
S2 0.0651(11) 0.0626(9) 0.0412(7) 0.0178(7) -0.0094(6) -0.0065(6)
S3 0.0705(13) 0.0733(10) 0.0714(11) 0.0366(9) 0.0095(9) 0.0091(8)
S4 0.050(2) 0.043(2) 0.072(3) -0.0133(16) 0.005(2) 0.007(2)
O1 0.078(8) 0.050(6) 0.074(10) -0.024(5) -0.002(8) 0.027(7)
Co1 0.0396(4) 0.0388(3) 0.0212(3) 0.0012(3) -0.0011(2) 0.0013(2)
N1 0.043(3) 0.045(2) 0.045(2) 0.0012(19) 0.0007(19) -0.0010(18)
C1 0.064(4) 0.055(3) 0.048(3) -0.016(3) 0.004(3) 0.015(3)
C2 0.061(5) 0.079(4) 0.046(3) -0.001(3) 0.024(3) 0.004(3)
N2 0.049(3) 0.053(2) 0.0273(19) 0.008(2) 0.0023(17) 0.0010(17)
C3 0.070(4) 0.069(4) 0.026(2) 0.001(3) -0.006(2) -0.011(2)
C4 0.054(4) 0.071(4) 0.037(3) -0.003(3) -0.018(2) 0.004(3)
N3 0.044(3) 0.044(2) 0.034(2) -0.0037(18) -0.0061(17) -0.0032(17)
N11 0.055(3) 0.052(3) 0.042(2) 0.012(2) -0.006(2) -0.0017(19)
C11 0.068(5) 0.075(4) 0.041(3) 0.007(3) -0.020(3) 0.008(3)
C12 0.080(5) 0.077(4) 0.026(2) 0.002(3) -0.008(3) -0.011(2)
N12 0.062(3) 0.046(2) 0.031(2) 0.008(2) 0.0085(19) 0.0017(17)
C13 0.080(5) 0.073(4) 0.051(3) -0.003(3) 0.033(3) -0.003(3)
C14 0.107(7) 0.069(4) 0.065(4) -0.031(4) 0.041(4) -0.009(3)
N13 0.051(3) 0.045(2) 0.039(2) 0.005(2) 0.005(2) 0.0051(18)

loop_
_atom_type_symbol
_atom_type_description
_atom_type_scat_dispersion_real
_atom_type_scat_dispersion_imag
_atom_type_scat_source
C C 0.0033 0.0016 'International Tables Vol C Tables 4.2.6.8 and 6.1.1.4'
H H 0.0000 0.0000 'International Tables Vol C Tables 4.2.6.8 and 6.1.1.4'
N N 0.0061 0.0033 'International Tables Vol C Tables 4.2.6.8 and 6.1.1.4'
O O 0.0106 0.0060 'International Tables Vol C Tables 4.2.6.8 and 6.1.1.4'
S S 0.1246 0.1234 'International Tables Vol C Tables 4.2.6.8 and 6.1.1.4'
Co Co 0.3494 0.9721 'International Tables Vol C Tables 4.2.6.8 and 6.1.1.4'
Mo Mo -1.6832 0.6857 'International Tables Vol C Tables 4.2.6.8 and 6.1.1.4'

loop_
_geom_angle_atom_site_label_1
_geom_angle_atom_site_label_2
_geom_angle_atom_site_label_3
_geom_angle
_geom_angle_publ_flag
O1 Mo1 S4 14.0(5) y
O1 Mo1 S2 114.5(5) y
S4 Mo1 S2 103.84(19) y
O1 Mo1 S3 112.0(7) y
S4 Mo1 S3 109.2(2) y
S2 Mo1 S3 108.11(7) y
O1 Mo1 S1 102.3(5) y
S4 Mo1 S1 115.37(18) y
S2 Mo1 S1 108.71(6) y
S3 Mo1 S1 111.11(6) y
N12 Co1 N2 178.43(18) y
N12 Co1 N11 81.49(17) y
N2 Co1 N11 97.29(17) y
N12 Co1 N1 98.35(16) y
N2 Co1 N1 80.64(16) y
N11 Co1 N1 89.79(18) y
N12 Co1 N13 80.48(16) y
N2 Co1 N13 100.55(16) y
N11 Co1 N13 90.77(18) y
N1 Co1 N13 178.61(17) y
N12 Co1 N3 100.80(17) y
N2 Co1 N3 80.43(16) y
N11 Co1 N3 177.54(16) y
N1 Co1 N3 90.75(16) y
N13 Co1 N3 88.74(16) y
C1 N1 Co1 111.1(3) ?
C1 N1 H1N 109.4 ?
Co1 N1 H1N 109.4 ?
C1 N1 H2N 109.4 ?
Co1 N1 H2N 109.4 ?
H1N N1 H2N 108.0 ?
N1 C1 C2 110.3(4) ?
N1 C1 H1A 109.6 ?
C2 C1 H1A 109.6 ?
N1 C1 H1B 109.6 ?
C2 C1 H1B 109.6 ?
H1A C1 H1B 108.1 ?
N2 C2 C1 112.3(5) ?
N2 C2 H2A 109.2 ?
C1 C2 H2A 109.2 ?
N2 C2 H2B 109.2 ?
C1 C2 H2B 109.2 ?
H2A C2 H2B 107.9 ?
C3 N2 C2 116.6(4) ?
C3 N2 Co1 108.6(3) ?
C2 N2 Co1 108.4(3) ?
C3 N2 H3N 107.6 ?
C2 N2 H3N 107.6 ?
Co1 N2 H3N 107.6 ?
N2 C3 C4 112.7(4) ?
N2 C3 H3A 109.1 ?
C4 C3 H3A 109.1 ?
N2 C3 H3B 109.1 ?
C4 C3 H3B 109.1 ?
H3A C3 H3B 107.8 ?
N3 C4 C3 110.1(4) ?
N3 C4 H4A 109.6 ?
C3 C4 H4A 109.6 ?
N3 C4 H4B 109.6 ?
C3 C4 H4B 109.6 ?
H4A C4 H4B 108.2 ?
C4 N3 Co1 110.9(3) ?
C4 N3 H4N 109.5 ?
Co1 N3 H4N 109.5 ?
C4 N3 H5N 109.5 ?
Co1 N3 H5N 109.5 ?
H4N N3 H5N 108.1 ?
C11 N11 Co1 109.6(3) ?
C11 N11 H6N 109.7 ?
Co1 N11 H6N 109.7 ?
C11 N11 H7N 109.7 ?
Co1 N11 H7N 109.7 ?
H6N N11 H7N 108.2 ?
N11 C11 C12 110.9(4) ?
N11 C11 H11A 109.5 ?
C12 C11 H11A 109.5 ?
N11 C11 H11B 109.5 ?
C12 C11 H11B 109.5 ?
H11A C11 H11B 108.1 ?
N12 C12 C11 112.0(4) ?
N12 C12 H12A 109.2 ?
C11 C12 H12A 109.2 ?
N12 C12 H12B 109.2 ?
C11 C12 H12B 109.2 ?
H12A C12 H12B 107.9 ?
C13 N12 C12 116.5(5) ?
C13 N12 Co1 109.2(3) ?
C12 N12 Co1 107.4(3) ?
C13 N12 H8N 107.8 ?
C12 N12 H8N 107.8 ?
Co1 N12 H8N 107.8 ?
C14 C13 N12 114.9(5) ?
C14 C13 H13A 108.6 ?
N12 C13 H13A 108.6 ?
C14 C13 H13B 108.6 ?
N12 C13 H13B 108.6 ?
H13A C13 H13B 107.5 ?
N13 C14 C13 113.7(5) ?
N13 C14 H14A 108.8 ?
C13 C14 H14A 108.8 ?
N13 C14 H14B 108.8 ?
C13 C14 H14B 108.8 ?
H14A C14 H14B 107.7 ?
C14 N13 Co1 111.2(3) ?
C14 N13 H9N 109.4 ?
Co1 N13 H9N 109.4 ?
C14 N13 H10N 109.4 ?
Co1 N13 H10N 109.4 ?
H9N N13 H10N 108.0 ?

loop_
_geom_bond_atom_site_label_1
_geom_bond_atom_site_label_2
_geom_bond_distance
_geom_bond_publ_flag
Mo1 O1 1.796(17) y
Mo1 S4 2.050(6) y
Mo1 S2 2.1826(16) y
Mo1 S3 2.1908(16) y
Mo1 S1 2.2041(14) y
Co1 N12 2.152(4) y
Co1 N2 2.164(4) y
Co1 N11 2.182(4) y
Co1 N1 2.191(4) y
Co1 N13 2.196(4) y
Co1 N3 2.197(4) y
N1 C1 1.474(7) ?
N1 H1N 0.9000 ?
N1 H2N 0.9000 ?
C1 C2 1.524(8) ?
C1 H1A 0.9700 ?
C1 H1B 0.9700 ?
C2 N2 1.479(7) ?
C2 H2A 0.9700 ?
C2 H2B 0.9700 ?
N2 C3 1.478(7) ?
N2 H3N 0.9100 ?
C3 C4 1.516(8) ?
C3 H3A 0.9700 ?
C3 H3B 0.9700 ?
C4 N3 1.474(6) ?
C4 H4A 0.9700 ?
C4 H4B 0.9700 ?
N3 H4N 0.9000 ?
N3 H5N 0.9000 ?
N11 C11 1.476(7) ?
N11 H6N 0.9000 ?
N11 H7N 0.9000 ?
C11 C12 1.506(9) ?
C11 H11A 0.9700 ?
C11 H11B 0.9700 ?
C12 N12 1.486(7) ?
C12 H12A 0.9700 ?
C12 H12B 0.9700 ?
N12 C13 1.478(7) ?
N12 H8N 0.9100 ?
C13 C14 1.473(9) ?
C13 H13A 0.9700 ?
C13 H13B 0.9700 ?
C14 N13 1.459(7) ?
C14 H14A 0.9700 ?
C14 H14B 0.9700 ?
N13 H9N 0.9000 ?
N13 H10N 0.9000 ?

loop_
_geom_hbond_atom_site_label_D
_geom_hbond_atom_site_label_H
_geom_hbond_atom_site_label_A
_geom_hbond_site_symmetry_A
_geom_hbond_distance_DH
_geom_hbond_distance_HA
_geom_hbond_distance_DA
_geom_hbond_angle_DHA
N1 H1N S4 1_455 0.90 2.53 3.396(8) 161.0
N1 H2N S2 . 0.90 2.79 3.497(5) 136.0
N2 H3N S3 2_556 0.91 2.82 3.613(5) 147.1
N3 H4N S1 . 0.90 2.76 3.567(4) 149.9
N3 H5N S3 2_656 0.90 2.58 3.409(4) 154.2
N11 H6N S4 1_455 0.90 2.30 3.133(8) 153.1
N11 H7N S1 2_556 0.90 2.84 3.635(5) 148.5
N12 H8N S2 . 0.91 2.73 3.525(4) 146.0
N12 H8N S4 . 0.91 2.76 3.491(8) 138.1
N13 H9N S1 2_556 0.90 2.73 3.574(5) 156.8
N13 H10N S3 2_656 0.90 2.61 3.493(5) 166.1
N1 H1N O1 1_455 0.90 2.34 3.18(2) 155.3
N11 H6N O1 1_455 0.90 2.43 3.290(18) 160.6
